data_2229337
loop_
_publ_author_name
'Dardouri, Rachida'
'Rodi, Youssef Kandri'
'Ladeira, Sonia'
'Essassi, El Mokhtar'
'Ng, Seik Weng'

_publ_section_title
;
 3-{[3-(4-Chlorophenyl)-4,5-dihydro-1,2-oxazol-5-yl]methyl}-1,5-dimethyl-1<i>H</i>-1,5-benzodiazepine-2,4(3<i>H</i>,5<i>H</i>)-dione
;
_journal_coeditor_code BT5479
_journal_issue 3
_journal_name_full 'Acta Crystallographica Section E'
_journal_page_first o720
_journal_paper_doi 10.1107/S160053681100657X
_journal_volume 67
_journal_year 2011
_chemical_formula_iupac 'C21 H20 Cl N3 O3'
_chemical_formula_moiety 'C21 H20 Cl N3 O3'
_chemical_formula_sum 'C21 H20 Cl N3 O3'
_chemical_formula_weight 397.85
_chemical_name_systematic
;
3-{[3-(4-Chlorophenyl)-4,5-dihydro-1,2-oxazol-5-yl]methyl}-1,5-dimethyl-
1<i>H</i>-1,5-benzodiazepine-2,4(3<i>H</i>,5<i>H</i>)-dione
;
_space_group_IT_number 2
_symmetry_cell_setting triclinic
_symmetry_space_group_name_Hall '-P 1'
_symmetry_space_group_name_H-M 'P -1'
_atom_sites_solution_hydrogens geom
_atom_sites_solution_primary direct
_atom_sites_solution_secondary difmap
_audit_creation_method SHELXL-97
_cell_angle_alpha 79.7480(10)
_cell_angle_beta 80.1420(10)
_cell_angle_gamma 85.9100(10)
_cell_formula_units_Z 2
_cell_length_a 8.18210(10)
_cell_length_b 9.07410(10)
_cell_length_c 13.3792(2)
_cell_measurement_reflns_used 9887
_cell_measurement_temperature 295(2)
_cell_measurement_theta_max 30.7
_cell_measurement_theta_min 3.0
_cell_volume 962.19(2)
_computing_cell_refinement 'SAINT (Bruker, 2008)'
_computing_data_collection 'APEX2 (Bruker, 2008)'
_computing_data_reduction 'SAINT (Bruker, 2008)'
_computing_molecular_graphics 'X-SEED (Barbour, 2001)'
_computing_publication_material 'publCIF (Westrip, 2010)'
_computing_structure_refinement 'SHELXL97 (Sheldrick, 2008)'
_computing_structure_solution 'SHELXS97 (Sheldrick, 2008)'
_diffrn_ambient_temperature 295(2)
_diffrn_measured_fraction_theta_full 0.991
_diffrn_measured_fraction_theta_max 0.991
_diffrn_measurement_device_type 'Bruker X8 APEXII'
_diffrn_measurement_method '\f and \w'
_diffrn_radiation_monochromator graphite
_diffrn_radiation_source 'fine-focus sealed tube'
_diffrn_radiation_type MoK\a
_diffrn_radiation_wavelength 0.71073
_diffrn_reflns_av_R_equivalents 0.0198
_diffrn_reflns_av_sigmaI/netI 0.0152
_diffrn_reflns_limit_h_max 10
_diffrn_reflns_limit_h_min -10
_diffrn_reflns_limit_k_max 11
_diffrn_reflns_limit_k_min -11
_diffrn_reflns_limit_l_max 17
_diffrn_reflns_limit_l_min -17
_diffrn_reflns_number 19243
_diffrn_reflns_theta_full 27.49
_diffrn_reflns_theta_max 27.49
_diffrn_reflns_theta_min 2.98
_diffrn_standards_decay_% 0
_diffrn_standards_interval_count 0
_diffrn_standards_interval_time 0
_diffrn_standards_number 0
_exptl_absorpt_coefficient_mu 0.226
_exptl_absorpt_correction_T_max 0.9562
_exptl_absorpt_correction_T_min 0.9150
_exptl_absorpt_correction_type multi-scan
_exptl_absorpt_process_details '(SADABS; Sheldrick, 1996)'
_exptl_crystal_colour Colorless
_exptl_crystal_density_diffrn 1.373
_exptl_crystal_density_method 'not measured'
_exptl_crystal_description Block
_exptl_crystal_F_000 416
_exptl_crystal_size_max 0.40
_exptl_crystal_size_mid 0.30
_exptl_crystal_size_min 0.20
_refine_diff_density_max 0.834
_refine_diff_density_min -0.441
_refine_ls_extinction_coef 0.046(8)
_refine_ls_extinction_expression Fc^*^=kFc[1+0.001xFc^2^\l^3^/sin(2\q)]^-1/4^
_refine_ls_extinction_method 'SHELXL97 (Sheldrick, 2008)'
_refine_ls_goodness_of_fit_ref 1.030
_refine_ls_hydrogen_treatment constr
_refine_ls_matrix_type full
_refine_ls_number_parameters 256
_refine_ls_number_reflns 4383
_refine_ls_number_restraints 0
_refine_ls_restrained_S_all 1.030
_refine_ls_R_factor_all 0.0692
_refine_ls_R_factor_gt 0.0657
_refine_ls_shift/su_max 0.001
_refine_ls_shift/su_mean 0.001
_refine_ls_structure_factor_coef Fsqd
_refine_ls_weighting_details 'calc w=1/[\s^2^(Fo^2^)+(0.1062P)^2^+0.8890P] where P=(Fo^2^+2Fc^2^)/3'
_refine_ls_weighting_scheme calc
_refine_ls_wR_factor_gt 0.1796
_refine_ls_wR_factor_ref 0.1842
_reflns_number_gt 4056
_reflns_number_total 4383
_reflns_threshold_expression I>2\s(I)
_cod_data_source_file bt5479.cif
_cod_data_source_block I
_cod_database_code 2229337
_cod_database_fobs_code 2229337

loop_
_symmetry_equiv_pos_as_xyz
'x, y, z'
'-x, -y, -z'

loop_
_atom_site_type_symbol
_atom_site_label
_atom_site_fract_x
_atom_site_fract_y
_atom_site_fract_z
_atom_site_U_iso_or_equiv
_atom_site_adp_type
_atom_site_calc_flag
_atom_site_refinement_flags
_atom_site_occupancy
_atom_site_disorder_assembly
_atom_site_disorder_group
Cl Cl1 0.00333(8) 0.14321(7) 1.07254(5) 0.0471(2) Uani d . 1 . .
O O1 0.2880(2) 1.2329(2) 0.66476(13) 0.0428(4) Uani d . 1 . .
O O2 0.6469(2) 1.2468(2) 0.82002(12) 0.0430(4) Uani d . 1 . .
O O3 0.6108(2) 0.79540(18) 0.76659(12) 0.0400(4) Uani d . 1 . .
N N1 0.5122(2) 1.2697(2) 0.53908(14) 0.0337(4) Uani d . 1 . .
N N2 0.7763(2) 1.2907(2) 0.65440(13) 0.0310(4) Uani d . 1 . .
N N3 0.5112(2) 0.6671(2) 0.78978(14) 0.0353(4) Uani d . 1 . .
C C1 0.6816(3) 1.2379(2) 0.50002(15) 0.0309(4) Uani d . 1 . .
C C2 0.7216(3) 1.2001(3) 0.40171(18) 0.0452(6) Uani d . 1 . .
H H2 0.6374 1.1910 0.3647 0.054 Uiso calc R 1 . .
C C3 0.8856(4) 1.1760(4) 0.35894(19) 0.0504(7) Uani d . 1 . .
H H3 0.9109 1.1522 0.2931 0.060 Uiso calc R 1 . .
C C4 1.0116(3) 1.1870(3) 0.4132(2) 0.0448(6) Uani d . 1 . .
H H4 1.1216 1.1710 0.3839 0.054 Uiso calc R 1 . .
C C5 0.9744(3) 1.2219(3) 0.51136(18) 0.0360(5) Uani d . 1 . .
H H5 1.0596 1.2275 0.5483 0.043 Uiso calc R 1 . .
C C6 0.8100(3) 1.2487(2) 0.55536(15) 0.0284(4) Uani d . 1 . .
C C7 0.4069(3) 1.3563(3) 0.46807(19) 0.0449(6) Uani d . 1 . .
H H7A 0.3220 1.4127 0.5059 0.067 Uiso calc R 1 . .
H H7B 0.3563 1.2889 0.4359 0.067 Uiso calc R 1 . .
H H7C 0.4739 1.4237 0.4163 0.067 Uiso calc R 1 . .
C C8 0.4365(3) 1.2097(2) 0.63486(16) 0.0313(4) Uani d . 1 . .
C C9 0.5486(3) 1.1145(2) 0.70220(15) 0.0293(4) Uani d . 1 . .
H H9 0.6178 1.0465 0.6616 0.035 Uiso calc R 1 . .
C C10 0.6618(3) 1.2213(2) 0.73248(15) 0.0301(4) Uani d . 1 . .
C C11 0.8826(3) 1.3976(3) 0.6799(2) 0.0437(6) Uani d . 1 . .
H H11A 0.8160 1.4626 0.7216 0.065 Uiso calc R 1 . .
H H11B 0.9365 1.4563 0.6177 0.065 Uiso calc R 1 . .
H H11C 0.9648 1.3438 0.7173 0.065 Uiso calc R 1 . .
C C12 0.4489(3) 1.0212(2) 0.79575(16) 0.0307(4) Uani d . 1 . .
H H12A 0.4059 1.0846 0.8463 0.037 Uiso calc R 1 . .
H H12B 0.3551 0.9814 0.7752 0.037 Uiso calc R 1 . .
C C13 0.5550(3) 0.8928(2) 0.84372(16) 0.0326(4) Uani d . 1 . .
H H13 0.6499 0.9304 0.8659 0.039 Uiso calc R 1 . .
C C14 0.4547(3) 0.7892(2) 0.93283(15) 0.0317(4) Uani d . 1 . .
H H14A 0.5181 0.7544 0.9881 0.038 Uiso calc R 1 . .
H H14B 0.3515 0.8382 0.9599 0.038 Uiso calc R 1 . .
C C15 0.4243(3) 0.6634(2) 0.87944(15) 0.0301(4) Uani d . 1 . .
C C16 0.3142(2) 0.5391(2) 0.92464(15) 0.0290(4) Uani d . 1 . .
C C17 0.2745(3) 0.4381(3) 0.86525(16) 0.0352(5) Uani d . 1 . .
H H17 0.3144 0.4520 0.7950 0.042 Uiso calc R 1 . .
C C18 0.1772(3) 0.3186(3) 0.90967(18) 0.0367(5) Uani d . 1 . .
H H18 0.1508 0.2523 0.8698 0.044 Uiso calc R 1 . .
C C19 0.1190(3) 0.2982(2) 1.01501(17) 0.0330(4) Uani d . 1 . .
C C20 0.1526(3) 0.3979(2) 1.07529(16) 0.0310(4) Uani d . 1 . .
H H20 0.1109 0.3840 1.1453 0.037 Uiso calc R 1 . .
C C21 0.2496(3) 0.5188(2) 1.02965(15) 0.0291(4) Uani d . 1 . .
H H21 0.2718 0.5871 1.0693 0.035 Uiso calc R 1 . .

loop_
_atom_site_aniso_label
_atom_site_aniso_U_11
_atom_site_aniso_U_22
_atom_site_aniso_U_33
_atom_site_aniso_U_12
_atom_site_aniso_U_13
_atom_site_aniso_U_23
Cl1 0.0506(4) 0.0392(3) 0.0554(4) -0.0106(2) -0.0094(3) -0.0145(3)
O1 0.0328(8) 0.0558(11) 0.0374(9) 0.0037(7) -0.0019(6) -0.0071(7)
O2 0.0561(10) 0.0510(10) 0.0238(7) -0.0044(8) -0.0058(7) -0.0114(7)
O3 0.0490(9) 0.0360(8) 0.0274(7) 0.0054(7) 0.0083(6) -0.0011(6)
N1 0.0331(9) 0.0421(10) 0.0258(8) -0.0033(7) -0.0058(7) -0.0037(7)
N2 0.0381(9) 0.0322(9) 0.0248(8) -0.0041(7) -0.0079(7) -0.0063(7)
N3 0.0432(10) 0.0348(9) 0.0241(8) 0.0085(8) -0.0014(7) -0.0026(7)
C1 0.0339(10) 0.0360(10) 0.0220(9) -0.0061(8) -0.0025(7) -0.0030(7)
C2 0.0481(13) 0.0640(16) 0.0256(10) -0.0096(11) -0.0045(9) -0.0121(10)
C3 0.0542(15) 0.0698(18) 0.0267(11) -0.0104(13) 0.0074(10) -0.0166(11)
C4 0.0384(12) 0.0523(14) 0.0400(12) -0.0074(10) 0.0093(10) -0.0104(11)
C5 0.0338(11) 0.0379(11) 0.0356(11) -0.0038(8) -0.0045(8) -0.0042(9)
C6 0.0346(10) 0.0284(9) 0.0214(9) -0.0045(7) -0.0037(7) -0.0018(7)
C7 0.0408(12) 0.0581(15) 0.0366(12) -0.0014(11) -0.0149(10) -0.0020(11)
C8 0.0338(10) 0.0339(10) 0.0271(10) -0.0031(8) -0.0027(8) -0.0091(8)
C9 0.0326(10) 0.0301(9) 0.0235(9) -0.0002(7) -0.0005(7) -0.0045(7)
C10 0.0370(10) 0.0306(10) 0.0224(9) 0.0026(8) -0.0059(7) -0.0042(7)
C11 0.0472(13) 0.0469(13) 0.0433(13) -0.0099(10) -0.0154(10) -0.0137(10)
C12 0.0292(9) 0.0346(10) 0.0267(9) -0.0003(8) -0.0023(7) -0.0030(8)
C13 0.0309(10) 0.0381(11) 0.0263(9) 0.0005(8) -0.0025(7) -0.0016(8)
C14 0.0391(11) 0.0322(10) 0.0211(9) -0.0001(8) -0.0008(8) -0.0015(7)
C15 0.0358(10) 0.0327(10) 0.0202(8) 0.0085(8) -0.0057(7) -0.0033(7)
C16 0.0311(10) 0.0328(10) 0.0237(9) 0.0069(8) -0.0067(7) -0.0075(7)
C17 0.0383(11) 0.0450(12) 0.0250(9) 0.0090(9) -0.0086(8) -0.0145(8)
C18 0.0383(11) 0.0415(12) 0.0374(11) 0.0085(9) -0.0143(9) -0.0216(9)
C19 0.0306(10) 0.0337(10) 0.0376(11) 0.0033(8) -0.0095(8) -0.0116(8)
C20 0.0337(10) 0.0336(10) 0.0267(9) 0.0002(8) -0.0044(8) -0.0094(8)
C21 0.0349(10) 0.0304(10) 0.0231(9) 0.0029(8) -0.0056(7) -0.0085(7)

loop_
_atom_type_symbol
_atom_type_description
_atom_type_scat_dispersion_real
_atom_type_scat_dispersion_imag
_atom_type_scat_source
C C 0.0033 0.0016 'International Tables Vol C Tables 4.2.6.8 and 6.1.1.4'
H H 0.0000 0.0000 'International Tables Vol C Tables 4.2.6.8 and 6.1.1.4'
N N 0.0061 0.0033 'International Tables Vol C Tables 4.2.6.8 and 6.1.1.4'
O O 0.0106 0.0060 'International Tables Vol C Tables 4.2.6.8 and 6.1.1.4'
Cl Cl 0.1484 0.1585 'International Tables Vol C Tables 4.2.6.8 and 6.1.1.4'

loop_
_geom_angle_atom_site_label_1
_geom_angle_atom_site_label_2
_geom_angle_atom_site_label_3
_geom_angle_site_symmetry_1
_geom_angle_site_symmetry_3
_geom_angle
_geom_angle_publ_flag
N3 O3 C13 . . 109.02(15) ?
C8 N1 C1 . . 123.46(18) ?
C8 N1 C7 . . 117.58(19) ?
C1 N1 C7 . . 118.47(18) ?
C10 N2 C6 . . 122.62(17) ?
C10 N2 C11 . . 117.51(18) ?
C6 N2 C11 . . 119.31(18) ?
C15 N3 O3 . . 109.03(18) ?
C2 C1 C6 . . 119.0(2) ?
C2 C1 N1 . . 118.8(2) ?
C6 C1 N1 . . 122.17(18) ?
C3 C2 C1 . . 120.5(2) ?
C3 C2 H2 . . 119.8 ?
C1 C2 H2 . . 119.8 ?
C4 C3 C2 . . 120.5(2) ?
C4 C3 H3 . . 119.8 ?
C2 C3 H3 . . 119.8 ?
C3 C4 C5 . . 119.9(2) ?
C3 C4 H4 . . 120.0 ?
C5 C4 H4 . . 120.0 ?
C4 C5 C6 . . 120.5(2) ?
C4 C5 H5 . . 119.7 ?
C6 C5 H5 . . 119.7 ?
C5 C6 C1 . . 119.58(19) ?
C5 C6 N2 . . 119.19(19) ?
C1 C6 N2 . . 121.20(18) ?
N1 C7 H7A . . 109.5 ?
N1 C7 H7B . . 109.5 ?
H7A C7 H7B . . 109.5 ?
N1 C7 H7C . . 109.5 ?
H7A C7 H7C . . 109.5 ?
H7B C7 H7C . . 109.5 ?
O1 C8 N1 . . 122.1(2) ?
O1 C8 C9 . . 122.53(19) ?
N1 C8 C9 . . 115.32(18) ?
C8 C9 C12 . . 111.58(17) ?
C8 C9 C10 . . 107.09(17) ?
C12 C9 C10 . . 112.23(17) ?
C8 C9 H9 . . 108.6 ?
C12 C9 H9 . . 108.6 ?
C10 C9 H9 . . 108.6 ?
O2 C10 N2 . . 122.0(2) ?
O2 C10 C9 . . 121.92(19) ?
N2 C10 C9 . . 116.09(17) ?
N2 C11 H11A . . 109.5 ?
N2 C11 H11B . . 109.5 ?
H11A C11 H11B . . 109.5 ?
N2 C11 H11C . . 109.5 ?
H11A C11 H11C . . 109.5 ?
H11B C11 H11C . . 109.5 ?
C13 C12 C9 . . 111.22(17) ?
C13 C12 H12A . . 109.4 ?
C9 C12 H12A . . 109.4 ?
C13 C12 H12B . . 109.4 ?
C9 C12 H12B . . 109.4 ?
H12A C12 H12B . . 108.0 ?
O3 C13 C12 . . 107.78(17) ?
O3 C13 C14 . . 103.57(17) ?
C12 C13 C14 . . 112.48(17) ?
O3 C13 H13 . . 110.9 ?
C12 C13 H13 . . 110.9 ?
C14 C13 H13 . . 110.9 ?
C15 C14 C13 . . 100.88(16) ?
C15 C14 H14A . . 111.6 ?
C13 C14 H14A . . 111.6 ?
C15 C14 H14B . . 111.6 ?
C13 C14 H14B . . 111.6 ?
H14A C14 H14B . . 109.4 ?
N3 C15 C16 . . 120.6(2) ?
N3 C15 C14 . . 114.1(2) ?
C16 C15 C14 . . 125.22(17) ?
C21 C16 C17 . . 118.9(2) ?
C21 C16 C15 . . 119.55(19) ?
C17 C16 C15 . . 121.59(19) ?
C18 C17 C16 . . 120.8(2) ?
C18 C17 H17 . . 119.6 ?
C16 C17 H17 . . 119.6 ?
C17 C18 C19 . . 119.1(2) ?
C17 C18 H18 . . 120.4 ?
C19 C18 H18 . . 120.4 ?
C20 C19 C18 . . 121.4(2) ?
C20 C19 Cl1 . . 119.19(17) ?
C18 C19 Cl1 . . 119.38(17) ?
C21 C20 C19 . . 119.01(19) ?
C21 C20 H20 . . 120.5 ?
C19 C20 H20 . . 120.5 ?
C20 C21 C16 . . 120.69(19) ?
C20 C21 H21 . . 119.7 ?
C16 C21 H21 . . 119.7 ?

loop_
_geom_bond_atom_site_label_1
_geom_bond_atom_site_label_2
_geom_bond_site_symmetry_2
_geom_bond_distance
_geom_bond_publ_flag
Cl1 C19 . 1.738(2) ?
O1 C8 . 1.228(3) ?
O2 C10 . 1.218(3) ?
O3 N3 . 1.427(3) ?
O3 C13 . 1.470(3) ?
N1 C8 . 1.360(3) ?
N1 C1 . 1.423(3) ?
N1 C7 . 1.477(3) ?
N2 C10 . 1.371(3) ?
N2 C6 . 1.420(3) ?
N2 C11 . 1.467(3) ?
N3 C15 . 1.282(3) ?
C1 C2 . 1.397(3) ?
C1 C6 . 1.403(3) ?
C2 C3 . 1.384(4) ?
C2 H2 . 0.9300 ?
C3 C4 . 1.378(4) ?
C3 H3 . 0.9300 ?
C4 C5 . 1.383(3) ?
C4 H4 . 0.9300 ?
C5 C6 . 1.396(3) ?
C5 H5 . 0.9300 ?
C7 H7A . 0.9600 ?
C7 H7B . 0.9600 ?
C7 H7C . 0.9600 ?
C8 C9 . 1.514(3) ?
C9 C12 . 1.523(3) ?
C9 C10 . 1.536(3) ?
C9 H9 . 0.9800 ?
C11 H11A . 0.9600 ?
C11 H11B . 0.9600 ?
C11 H11C . 0.9600 ?
C12 C13 . 1.518(3) ?
C12 H12A . 0.9700 ?
C12 H12B . 0.9700 ?
C13 C14 . 1.534(3) ?
C13 H13 . 0.9800 ?
C14 C15 . 1.506(3) ?
C14 H14A . 0.9700 ?
C14 H14B . 0.9700 ?
C15 C16 . 1.471(3) ?
C16 C21 . 1.398(3) ?
C16 C17 . 1.403(3) ?
C17 C18 . 1.376(4) ?
C17 H17 . 0.9300 ?
C18 C19 . 1.392(3) ?
C18 H18 . 0.9300 ?
C19 C20 . 1.384(3) ?
C20 C21 . 1.388(3) ?
C20 H20 . 0.9300 ?
C21 H21 . 0.9300 ?

loop_
_geom_torsion_atom_site_label_1
_geom_torsion_atom_site_label_2
_geom_torsion_atom_site_label_3
_geom_torsion_atom_site_label_4
_geom_torsion_site_symmetry_1
_geom_torsion_site_symmetry_2
_geom_torsion_site_symmetry_3
_geom_torsion_site_symmetry_4
_geom_torsion
_geom_torsion_publ_flag
C13 O3 N3 C15 . . . . -11.1(2) ?
C8 N1 C1 C2 . . . . 132.2(2) ?
C7 N1 C1 C2 . . . . -39.5(3) ?
C8 N1 C1 C6 . . . . -50.2(3) ?
C7 N1 C1 C6 . . . . 138.0(2) ?
C6 C1 C2 C3 . . . . -1.0(4) ?
N1 C1 C2 C3 . . . . 176.6(2) ?
C1 C2 C3 C4 . . . . 0.9(4) ?
C2 C3 C4 C5 . . . . 0.2(4) ?
C3 C4 C5 C6 . . . . -1.1(4) ?
C4 C5 C6 C1 . . . . 1.0(3) ?
C4 C5 C6 N2 . . . . -177.2(2) ?
C2 C1 C6 C5 . . . . 0.1(3) ?
N1 C1 C6 C5 . . . . -177.46(19) ?
C2 C1 C6 N2 . . . . 178.3(2) ?
N1 C1 C6 N2 . . . . 0.7(3) ?
C10 N2 C6 C5 . . . . -130.1(2) ?
C11 N2 C6 C5 . . . . 41.1(3) ?
C10 N2 C6 C1 . . . . 51.7(3) ?
C11 N2 C6 C1 . . . . -137.1(2) ?
C1 N1 C8 O1 . . . . -176.2(2) ?
C7 N1 C8 O1 . . . . -4.3(3) ?
C1 N1 C8 C9 . . . . 4.7(3) ?
C7 N1 C8 C9 . . . . 176.56(19) ?
O1 C8 C9 C12 . . . . 15.3(3) ?
N1 C8 C9 C12 . . . . -165.63(18) ?
O1 C8 C9 C10 . . . . -107.9(2) ?
N1 C8 C9 C10 . . . . 71.2(2) ?
C6 N2 C10 O2 . . . . 171.7(2) ?
C11 N2 C10 O2 . . . . 0.3(3) ?
C6 N2 C10 C9 . . . . -10.7(3) ?
C11 N2 C10 C9 . . . . 177.93(19) ?
C8 C9 C10 O2 . . . . 109.6(2) ?
C12 C9 C10 O2 . . . . -13.1(3) ?
C8 C9 C10 N2 . . . . -68.0(2) ?
C12 C9 C10 N2 . . . . 169.27(17) ?
C8 C9 C12 C13 . . . . 162.03(18) ?
C10 C9 C12 C13 . . . . -77.8(2) ?
N3 O3 C13 C12 . . . . -101.45(18) ?
N3 O3 C13 C14 . . . . 17.9(2) ?
C9 C12 C13 O3 . . . . -61.8(2) ?
C9 C12 C13 C14 . . . . -175.36(17) ?
O3 C13 C14 C15 . . . . -17.1(2) ?
C12 C13 C14 C15 . . . . 99.0(2) ?
O3 N3 C15 C16 . . . . -177.74(17) ?
O3 N3 C15 C14 . . . . -1.2(2) ?
C13 C14 C15 N3 . . . . 12.0(2) ?
C13 C14 C15 C16 . . . . -171.60(18) ?
N3 C15 C16 C21 . . . . 165.85(19) ?
C14 C15 C16 C21 . . . . -10.3(3) ?
N3 C15 C16 C17 . . . . -13.0(3) ?
C14 C15 C16 C17 . . . . 170.9(2) ?
C21 C16 C17 C18 . . . . -1.7(3) ?
C15 C16 C17 C18 . . . . 177.11(19) ?
C16 C17 C18 C19 . . . . -0.4(3) ?
C17 C18 C19 C20 . . . . 2.0(3) ?
C17 C18 C19 Cl1 . . . . -177.34(16) ?
C18 C19 C20 C21 . . . . -1.4(3) ?
Cl1 C19 C20 C21 . . . . 177.92(15) ?
C19 C20 C21 C16 . . . . -0.8(3) ?
C17 C16 C21 C20 . . . . 2.3(3) ?
C15 C16 C21 C20 . . . . -176.55(18) ?
